data_7100344
loop_
_publ_author_name
'John Ripmeester'
'Gary D. Enright'
'Paul S. Sidhu'
'Konstantin A. Udachin'

_publ_section_title
;
The first example of a crystalline guest-free form of
the tris(5-acetyl-3-thienyl) methane (TATM) host material.
;
_journal_name_full 'Chemical Communications'
_journal_paper_doi 10.1039/b417110a
_journal_year 2005
_chemical_formula_sum 'C40 H38 O7 S6'
_chemical_formula_weight 823.06
_chemical_name_common TATM
_space_group_IT_number 2
_symmetry_cell_setting triclinic
_symmetry_space_group_name_Hall '-P 1'
_symmetry_space_group_name_H-M 'P -1'
_cell_angle_alpha 82.7280(10)
_cell_angle_beta 70.5960(10)
_cell_angle_gamma 85.7780(10)
_cell_formula_units_Z 1
_cell_length_a 8.2585(4)
_cell_length_b 10.3109(4)
_cell_length_c 12.4012(5)
_cell_measurement_temperature 398(2)
_cell_volume 987.44(7)
_diffrn_ambient_temperature 398(2)
_exptl_crystal_density_diffrn 1.384
_cod_database_code 7100344

loop_
_symmetry_equiv_pos_as_xyz
'x, y, z'
'-x, -y, -z'

loop_
_atom_site_label
_atom_site_type_symbol
_atom_site_fract_x
_atom_site_fract_y
_atom_site_fract_z
_atom_site_U_iso_or_equiv
_atom_site_adp_type
_atom_site_occupancy
_atom_site_symmetry_multiplicity
_atom_site_calc_flag
_atom_site_refinement_flags
_atom_site_disorder_assembly
_atom_site_disorder_group
S1 S 0.94234(4) 0.29984(3) 0.49814(2) 0.03934(6) Uani 1 1 d . . .
S2 S 1.22556(3) 0.04905(2) 0.015850(19) 0.02744(5) Uani 1 1 d . . .
S3 S 0.43099(3) 0.32108(2) 0.15543(2) 0.03258(6) Uani 1 1 d . . .
O1 O 0.82411(12) 0.06410(9) 0.66066(7) 0.0515(2) Uani 1 1 d . . .
O2 O 1.30579(10) 0.04667(7) -0.23645(6) 0.03737(18) Uani 1 1 d . . .
O3 O 0.21757(9) 0.56221(8) 0.14620(7) 0.03985(19) Uani 1 1 d . . .
C1 C 0.90710(11) 0.33417(9) 0.17884(7) 0.02467(18) Uani 1 1 d . . .
C2 C 0.89806(11) 0.29641(9) 0.30266(7) 0.02605(19) Uani 1 1 d . . .
C3 C 0.96722(13) 0.36863(11) 0.36130(8) 0.0327(2) Uani 1 1 d . . .
C4 C 0.83689(12) 0.16988(10) 0.48041(8) 0.0296(2) Uani 1 1 d . . .
C5 C 0.82124(12) 0.18138(10) 0.37212(7) 0.0283(2) Uani 1 1 d . . .
C6 C 0.78454(13) 0.06257(11) 0.57419(8) 0.0343(2) Uani 1 1 d . . .
C7 C 0.68210(17) -0.04478(12) 0.56269(10) 0.0425(3) Uani 1 1 d . . .
C8 C 1.01421(11) 0.23557(9) 0.09986(7) 0.02409(18) Uani 1 1 d . . .
C9 C 1.11005(12) 0.13180(9) 0.12986(7) 0.02645(19) Uani 1 1 d . . .
C10 C 1.14571(11) 0.15319(9) -0.07651(7) 0.02450(18) Uani 1 1 d . . .
C11 C 1.03446(11) 0.24677(9) -0.01948(7) 0.02446(18) Uani 1 1 d . . .
C12 C 1.20023(12) 0.13328(9) -0.19859(8) 0.0283(2) Uani 1 1 d . . .
C13 C 1.12129(16) 0.22092(13) -0.27500(9) 0.0418(3) Uani 1 1 d . . .
C14 C 0.72867(11) 0.35739(9) 0.16842(7) 0.02390(18) Uani 1 1 d . . .
C15 C 0.62543(12) 0.26136(10) 0.16340(8) 0.0297(2) Uani 1 1 d . . .
C16 C 0.48296(11) 0.47900(9) 0.15820(8) 0.02696(19) Uani 1 1 d . . .
C17 C 0.64658(12) 0.48368(9) 0.16485(8) 0.02674(19) Uani 1 1 d . . .
C18 C 0.35674(12) 0.58578(10) 0.15333(9) 0.0321(2) Uani 1 1 d . . .
C19 C 0.40270(16) 0.72165(11) 0.16012(12) 0.0458(3) Uani 1 1 d . . .
H1 H 0.9606(15) 0.4144(12) 0.1549(10) 0.031(3) Uiso 1 1 d . . .
H3 H 1.0215(16) 0.4414(13) 0.3334(10) 0.036(3) Uiso 1 1 d . . .
H5 H 0.7725(13) 0.1211(10) 0.3551(9) 0.019(2) Uiso 1 1 d . . .
H9 H 1.1219(17) 0.1026(13) 0.2020(11) 0.042(4) Uiso 1 1 d . . .
H11 H 0.9799(14) 0.3064(11) -0.0501(9) 0.024(3) Uiso 1 1 d . . .
H15 H 0.6536(17) 0.1699(13) 0.1600(11) 0.042(4) Uiso 1 1 d . . .
H17 H 0.6958(14) 0.5530(11) 0.1616(9) 0.022(3) Uiso 1 1 d . . .
H7A H 0.564(2) -0.0218(17) 0.5984(14) 0.071(5) Uiso 1 1 d . . .
H13A H 1.094(2) 0.3045(16) -0.2522(13) 0.061(5) Uiso 1 1 d . . .
H19A H 0.511(2) 0.7429(16) 0.1055(14) 0.068(5) Uiso 1 1 d . . .
H7B H 0.704(2) -0.1232(17) 0.6041(14) 0.067(5) Uiso 1 1 d . . .
H13B H 1.1989(19) 0.2348(15) -0.3489(13) 0.056(4) Uiso 1 1 d . . .
H19B H 0.317(2) 0.7704(19) 0.1529(16) 0.086(6) Uiso 1 1 d . . .
H7C H 0.697(2) -0.0607(17) 0.4873(14) 0.068(5) Uiso 1 1 d . . .
H13C H 1.040(3) 0.179(2) -0.2822(16) 0.087(6) Uiso 1 1 d . . .
H19C H 0.407(2) 0.7269(18) 0.2337(16) 0.080(6) Uiso 1 1 d . . .
O01 O 0.5173(5) 0.6684(4) 0.4387(4) 0.097(2) Uani 0.273(2) 1 d PD A -1
H01 H 0.5668 0.7364 0.4326 0.145 Uiso 0.273(2) 1 calc PR A -1
C01 C 0.5705(6) 0.5718(4) 0.5139(4) 0.0651(7) Uiso 0.273(2) 1 d PD A -1
H01A H 0.5426 0.6010 0.5895 0.078 Uiso 0.273(2) 1 calc PR A -1
H01B H 0.6935 0.5545 0.4840 0.078 Uiso 0.273(2) 1 calc PR A -1
C02 C 0.4756(7) 0.4512(4) 0.5206(6) 0.0651(7) Uiso 0.273(2) 1 d PD A -1
H02A H 0.5111 0.3817 0.5680 0.098 Uiso 0.273(2) 1 calc PR A -1
H02B H 0.5005 0.4258 0.4447 0.098 Uiso 0.273(2) 1 calc PR A -1
H02C H 0.3544 0.4688 0.5533 0.098 Uiso 0.273(2) 1 calc PR A -1
O02 O 0.6194(6) 0.6127(6) 0.5425(4) 0.099(2) Uani 0.227(2) 1 d PD A -2
H02 H 0.6663 0.6826 0.5171 0.148 Uiso 0.227(2) 1 calc PR A -2
C03 C 0.5443(7) 0.5754(5) 0.4635(5) 0.0651(7) Uiso 0.227(2) 1 d PD A -2
H03A H 0.6335 0.5683 0.3900 0.078 Uiso 0.227(2) 1 calc PR A -2
H03B H 0.4624 0.6435 0.4519 0.078 Uiso 0.227(2) 1 calc PR A -2
C04 C 0.4550(9) 0.4486(5) 0.5030(7) 0.0651(7) Uiso 0.227(2) 1 d PD A -2
H04A H 0.4066 0.4289 0.4467 0.098 Uiso 0.227(2) 1 calc PR A -2
H04B H 0.3651 0.4554 0.5750 0.098 Uiso 0.227(2) 1 calc PR A -2
H04C H 0.5360 0.3802 0.5125 0.098 Uiso 0.227(2) 1 calc PR A -2

loop_
_atom_site_aniso_label
_atom_site_aniso_U_11
_atom_site_aniso_U_22
_atom_site_aniso_U_33
_atom_site_aniso_U_23
_atom_site_aniso_U_13
_atom_site_aniso_U_12
S1 0.04989(12) 0.04570(14) 0.03009(10) -0.00289(10) -0.02337(9) -0.00302(11)
S2 0.02711(9) 0.02590(10) 0.02860(9) 0.00211(8) -0.01041(8) 0.00116(8)
S3 0.02824(9) 0.02946(11) 0.04377(11) -0.00042(9) -0.01758(8) -0.00289(9)
O1 0.0747(5) 0.0527(5) 0.0325(3) 0.0049(3) -0.0291(3) 0.0019(4)
O2 0.0418(4) 0.0340(4) 0.0335(3) -0.0063(3) -0.0089(3) 0.0046(3)
O3 0.0282(3) 0.0415(4) 0.0487(4) 0.0090(3) -0.0163(3) 0.0001(3)
C1 0.0250(3) 0.0270(4) 0.0238(3) -0.0003(3) -0.0110(3) -0.0022(3)
C2 0.0251(3) 0.0310(4) 0.0231(3) -0.0020(3) -0.0102(3) 0.0016(3)
C3 0.0362(4) 0.0369(5) 0.0290(4) -0.0017(4) -0.0163(3) -0.0033(4)
C4 0.0304(4) 0.0347(5) 0.0241(4) -0.0028(3) -0.0107(3) 0.0052(4)
C5 0.0296(4) 0.0335(4) 0.0221(3) -0.0020(3) -0.0099(3) 0.0029(4)
C6 0.0370(4) 0.0382(5) 0.0249(4) -0.0011(4) -0.0095(3) 0.0110(4)
C7 0.0494(6) 0.0423(6) 0.0298(5) 0.0031(4) -0.0077(4) -0.0009(5)
C8 0.0220(3) 0.0272(4) 0.0243(3) 0.0008(3) -0.0102(3) -0.0024(3)
C9 0.0268(4) 0.0296(4) 0.0230(3) 0.0023(3) -0.0098(3) -0.0016(3)
C10 0.0246(3) 0.0253(4) 0.0246(3) 0.0022(3) -0.0105(3) -0.0034(3)
C11 0.0240(3) 0.0265(4) 0.0234(3) 0.0025(3) -0.0100(3) -0.0027(3)
C12 0.0296(4) 0.0292(4) 0.0270(4) -0.0025(3) -0.0099(3) -0.0038(3)
C13 0.0491(5) 0.0514(6) 0.0267(4) -0.0059(4) -0.0168(4) 0.0109(5)
C14 0.0249(3) 0.0255(4) 0.0220(3) 0.0015(3) -0.0099(3) -0.0015(3)
C15 0.0286(4) 0.0270(4) 0.0365(4) -0.0009(3) -0.0157(3) 0.0003(3)
C16 0.0268(4) 0.0255(4) 0.0285(4) 0.0027(3) -0.0108(3) -0.0016(3)
C17 0.0270(4) 0.0268(4) 0.0272(4) 0.0000(3) -0.0113(3) 0.0005(3)
C18 0.0281(4) 0.0311(4) 0.0332(4) 0.0070(4) -0.0090(3) 0.0010(4)
C19 0.0383(5) 0.0298(5) 0.0652(7) 0.0033(5) -0.0155(5) 0.0026(4)
O01 0.063(3) 0.061(3) 0.130(4) 0.022(3) 0.001(3) 0.019(2)
O02 0.126(5) 0.114(4) 0.058(3) -0.017(3) -0.016(3) -0.060(4)

loop_
_geom_bond_atom_site_label_1
_geom_bond_atom_site_label_2
_geom_bond_distance
_geom_bond_site_symmetry_2
_geom_bond_publ_flag
S1 C3 1.7058(10) . ?
S1 C4 1.7251(11) . ?
S2 C9 1.7107(9) . ?
S2 C10 1.7280(9) . ?
S3 C15 1.7065(10) . ?
S3 C16 1.7215(10) . ?
O1 C6 1.2226(14) . ?
O2 C12 1.2237(12) . ?
O3 C18 1.2256(13) . ?
C1 C2 1.5139(12) . ?
C1 C14 1.5206(12) . ?
C1 C8 1.5229(12) . ?
C2 C3 1.3731(14) . ?
C2 C5 1.4283(13) . ?
C4 C5 1.3810(13) . ?
C4 C6 1.4746(14) . ?
C6 C7 1.4897(18) . ?
C8 C9 1.3710(13) . ?
C8 C11 1.4237(12) . ?
C10 C11 1.3733(12) . ?
C10 C12 1.4660(13) . ?
C12 C13 1.4988(15) . ?
C14 C15 1.3734(14) . ?
C14 C17 1.4257(13) . ?
C16 C17 1.3855(13) . ?
C16 C18 1.4692(13) . ?
C18 C19 1.4977(17) . ?
O01 C01 1.424(4) . ?
C01 C02 1.497(4) . ?
O02 C03 1.423(4) . ?
C03 C04 1.494(4) . ?
